data_1565738
loop_
_publ_author_name
'\.Ibi\,so\(glu, Hanife'
'Erdemir, Eda'
'Atilla, Devrim'
'Zorlu, Yunus'
'\,Senkuytu, Elif'

_publ_section_title
;
 Synthesis, characterization and photophysical properties of
 cyclotriphosphazenes including heterocyclic rings
;
_journal_name_full 'Inorganica Chimica Acta'
_journal_page_first 119120
_journal_paper_doi 10.1016/j.ica.2019.119120
_journal_volume 498
_journal_year 2019
_chemical_formula_moiety 'C24 H20 N11 O2 P3, C4 H8 O'
_chemical_formula_sum 'C28 H28 N11 O3 P3'
_chemical_formula_weight 659.52
_space_group_crystal_system orthorhombic
_space_group_IT_number 61
_space_group_name_Hall '-P 2ac 2ab'
_space_group_name_H-M_alt 'P b c a'
_atom_sites_solution_hydrogens geom
_atom_sites_solution_primary dual
_cell_angle_alpha 90
_cell_angle_beta 90
_cell_angle_gamma 90
_cell_formula_units_Z 8
_cell_length_a 9.5764(6)
_cell_length_b 18.2189(12)
_cell_length_c 35.880(2)
_cell_measurement_reflns_used 4035
_cell_measurement_temperature 296(2)
_cell_measurement_theta_max 19.14
_cell_measurement_theta_min 2.41
_cell_volume 6260.0(7)
_computing_molecular_graphics 'Olex2 (Dolomanov et al., 2009)'
_computing_publication_material 'Olex2 (Dolomanov et al., 2009)'
_computing_structure_refinement 'ShelXL (Sheldrick, 2015)'
_computing_structure_solution 'ShelXT (Sheldrick, 2015)'
_diffrn_ambient_temperature 296.15
_diffrn_measured_fraction_theta_full 0.988
_diffrn_measured_fraction_theta_max 0.988
_diffrn_measurement_device_type 'Bruker APEX-II CCD'
_diffrn_measurement_method '\f and \w scans'
_diffrn_radiation_type MoK\a
_diffrn_radiation_wavelength 0.71073
_diffrn_reflns_av_R_equivalents 0.1542
_diffrn_reflns_av_unetI/netI 0.1302
_diffrn_reflns_Laue_measured_fraction_full 0.988
_diffrn_reflns_Laue_measured_fraction_max 0.988
_diffrn_reflns_limit_h_max 11
_diffrn_reflns_limit_h_min -11
_diffrn_reflns_limit_k_max 21
_diffrn_reflns_limit_k_min -18
_diffrn_reflns_limit_l_max 40
_diffrn_reflns_limit_l_min -42
_diffrn_reflns_number 35950
_diffrn_reflns_point_group_measured_fraction_full 0.988
_diffrn_reflns_point_group_measured_fraction_max 0.988
_diffrn_reflns_theta_full 25.027
_diffrn_reflns_theta_max 25.027
_diffrn_reflns_theta_min 1.135
_diffrn_standards_number 0
_exptl_absorpt_coefficient_mu 0.241
_exptl_absorpt_correction_T_max 0.7075
_exptl_absorpt_correction_T_min 0.6065
_exptl_absorpt_correction_type multi-scan
_exptl_absorpt_process_details
;
SADABS-2014/5 (Bruker,2014/5) was used for absorption correction.
wR2(int) was 0.0943 before and 0.0732 after correction.
The Ratio of minimum to maximum transmission is 0.8572.
The \l/2 correction factor is Not present.
;
_exptl_crystal_colour colourless
_exptl_crystal_colour_primary colourless
_exptl_crystal_density_diffrn 1.400
_exptl_crystal_description plate
_exptl_crystal_F_000 2736
_exptl_crystal_size_max 0.164
_exptl_crystal_size_mid 0.142
_exptl_crystal_size_min 0.052
_refine_diff_density_max 0.297
_refine_diff_density_min -0.358
_refine_diff_density_rms 0.076
_refine_ls_extinction_coef .
_refine_ls_extinction_method none
_refine_ls_goodness_of_fit_ref 1.045
_refine_ls_hydrogen_treatment constr
_refine_ls_matrix_type full
_refine_ls_number_parameters 498
_refine_ls_number_reflns 5467
_refine_ls_number_restraints 611
_refine_ls_restrained_S_all 1.075
_refine_ls_R_factor_all 0.1647
_refine_ls_R_factor_gt 0.0726
_refine_ls_shift/su_max 0.000
_refine_ls_shift/su_mean 0.000
_refine_ls_structure_factor_coef Fsqd
_refine_ls_weighting_details 'w=1/[\s^2^(Fo^2^)+(0.0810P)^2^+2.9717P] where P=(Fo^2^+2Fc^2^)/3'
_refine_ls_weighting_scheme calc
_refine_ls_wR_factor_gt 0.1633
_refine_ls_wR_factor_ref 0.2026
_reflns_Friedel_coverage 0.000
_reflns_Friedel_fraction_full .
_reflns_Friedel_fraction_max .
_reflns_number_gt 2663
_reflns_number_total 5467
_reflns_threshold_expression 'I > 2\s(I)'
_cod_data_source_file 2.cif
_cod_data_source_block 19gtu095_1187646_a1_eda_0ma_a_pl
_cod_database_code 1565738
_shelx_space_group_comment
;
The symmetry employed for this shelxl refinement is uniquely defined
by the following loop, which should always be used as a source of
symmetry information in preference to the above space-group names.
They are only intended as comments.
;
_olex2_refinement_description
;
1. Fixed Uiso
 At 1.2 times of:
  All C(H) groups, All C(H,H) groups
2. Restrained distances
 O3-C25 \\sim O3A-C25A
 with sigma of 0.02
 O3-C28 \\sim O3A-C28A
 with sigma of 0.02
 C25-C26 \\sim C25A-C26A
 with sigma of 0.02
 C26-C27 \\sim C26A-C27A
 with sigma of 0.02
 C27-C28 \\sim C27A-C28A
 with sigma of 0.02
 O3-C26 \\sim O3A-C26A
 with sigma of 0.04
 O3-C27 \\sim O3A-C27A
 with sigma of 0.04
 C25-C27 \\sim C25A-C27A
 with sigma of 0.04
 C25-C28 \\sim C25A-C28A
 with sigma of 0.04
 C26-C28 \\sim C26A-C28A
 with sigma of 0.04
 P2-N6 \\sim P2-N6A
 with sigma of 0.02
 N6-C24 \\sim N6A-C24A
 with sigma of 0.02
 N6-C22 \\sim N6A-C22A
 with sigma of 0.02
 N7-C24 \\sim N7A-C24A
 with sigma of 0.02
 N7-C23 \\sim N7A-C23A
 with sigma of 0.02
 C22-C23 \\sim C22A-C23A
 with sigma of 0.02
 P2-C24 \\sim P2-C24A
 with sigma of 0.04
 P2-C22 \\sim P2-C22A
 with sigma of 0.04
 N6-N7 \\sim N6A-N7A
 with sigma of 0.04
 N6-C23 \\sim N6A-C23A
 with sigma of 0.04
 N7-C22 \\sim N7A-C22A
 with sigma of 0.04
 C24-C22 \\sim C24A-C22A
 with sigma of 0.04
 C24-C23 \\sim C24A-C23A
 with sigma of 0.04
3. Uiso/Uaniso restraints and constraints
All non-hydrogen atoms have similar U: within 1.7A with sigma of 0.005 and
sigma for terminal atoms of 0.08
All non-hydrogen atoms have similar U: within 1.7A with sigma of 0.005 and
sigma for terminal atoms of 0.08
4. Rigid body (RIGU) restrains
 N6, N7, C22, C23, C24
 with sigma for 1-2 distances of 0.004 and sigma for 1-3 distances of 0.004
 N6A, N7A, C22A, C23A, C24A
 with sigma for 1-2 distances of 0.004 and sigma for 1-3 distances of 0.004
5. Others
 Sof(O3A)=Sof(C25A)=Sof(H25C)=Sof(H25D)=Sof(C26A)=Sof(H26C)=Sof(H26D)=
 Sof(C27A)=Sof(H27C)=Sof(H27D)=Sof(C28A)=Sof(H28C)=Sof(H28D)=1-FVAR(1)
 Sof(O3)=Sof(C25)=Sof(H25A)=Sof(H25B)=Sof(C26)=Sof(H26A)=Sof(H26B)=Sof(C27)=
 Sof(H27A)=Sof(H27B)=Sof(C28)=Sof(H28A)=Sof(H28B)=FVAR(1)
 Sof(N6A)=Sof(N7A)=Sof(C22A)=Sof(H22A)=Sof(C23A)=Sof(H23A)=Sof(C24A)=Sof(H24A)=
 1-FVAR(2)
 Sof(N6)=Sof(N7)=Sof(C22)=Sof(H22)=Sof(C23)=Sof(H23)=Sof(C24)=Sof(H24)=FVAR(2)
6.a Secondary CH2 refined with riding coordinates:
 C25(H25A,H25B), C26(H26A,H26B), C27(H27A,H27B), C28(H28A,H28B), C25A(H25C,
 H25D), C26A(H26C,H26D), C27A(H27C,H27D), C28A(H28C,H28D)
6.b Aromatic/amide H refined with riding coordinates:
 C0AA(H0AA), C2(H2), C4(H4), C5(H5), C8(H8), C9(H9), C10(H10), C11(H11),
 C13(H13), C14(H14), C15(H15), C16(H16), C17(H17), C18(H18), C19(H19), C20(H20),
  C21(H21), C22(H22), C23(H23), C24(H24), C22A(H22A), C23A(H23A), C24A(H24A)
;

loop_
_space_group_symop_operation_xyz
'x, y, z'
'-x+1/2, -y, z+1/2'
'x+1/2, -y+1/2, -z'
'-x, y+1/2, -z+1/2'
'-x, -y, -z'
'x-1/2, y, -z-1/2'
'-x-1/2, y-1/2, z'
'x, -y-1/2, z-1/2'

loop_
_atom_site_label
_atom_site_type_symbol
_atom_site_fract_x
_atom_site_fract_y
_atom_site_fract_z
_atom_site_U_iso_or_equiv
_atom_site_adp_type
_atom_site_occupancy
_atom_site_site_symmetry_order
_atom_site_calc_flag
_atom_site_refinement_flags_posn
_atom_site_refinement_flags_adp
_atom_site_refinement_flags_occupancy
_atom_site_disorder_assembly
_atom_site_disorder_group
P1 P 0.50651(14) 0.32025(8) 0.10751(4) 0.0340(4) Uani 1 1 d . U . . .
P2 P 0.26688(14) 0.36917(8) 0.07418(3) 0.0340(4) Uani 1 1 d D U . . .
P3 P 0.28029(15) 0.35921(8) 0.15039(4) 0.0338(4) Uani 1 1 d . U . . .
O1 O 0.2799(3) 0.42211(17) 0.18070(9) 0.0356(8) Uani 1 1 d . U . . .
O2 O 0.1857(4) 0.29791(18) 0.16885(8) 0.0384(9) Uani 1 1 d . U . . .
N1 N 0.4221(4) 0.3412(2) 0.07123(10) 0.0344(10) Uani 1 1 d . U . . .
N2 N 0.4374(4) 0.3330(2) 0.14663(10) 0.0351(10) Uani 1 1 d . U . . .
N3 N 0.2034(4) 0.3829(2) 0.11389(10) 0.0351(10) Uani 1 1 d . U . . .
N4 N 0.6604(4) 0.3636(2) 0.10505(11) 0.0384(10) Uani 1 1 d . U . . .
N5 N 0.8337(5) 0.4333(3) 0.08412(14) 0.0601(12) Uani 1 1 d . U . . .
N8 N 0.5546(5) 0.2320(2) 0.10620(12) 0.0449(10) Uani 1 1 d . U . . .
N9 N 0.5195(6) 0.1117(3) 0.10845(16) 0.0786(14) Uani 1 1 d . U . . .
N10 N 0.2564(4) 0.4444(2) 0.04798(11) 0.0412(10) Uani 1 1 d . U . . .
N11 N 0.3158(5) 0.5309(3) 0.00749(14) 0.0676(13) Uani 1 1 d . U . . .
C0AA C -0.0156(7) 0.5397(4) 0.20330(18) 0.0726(16) Uani 1 1 d . U . . .
H0AA H -0.049249 0.586082 0.197245 0.087 Uiso 1 1 calc R . . . .
C1 C 0.1520(6) 0.4453(3) 0.19609(14) 0.0408(11) Uani 1 1 d . U . . .
C2 C 0.1049(6) 0.5133(3) 0.18668(16) 0.0547(14) Uani 1 1 d . U . . .
H2 H 0.152928 0.541666 0.169352 0.066 Uiso 1 1 calc R . . . .
C4 C -0.0850(8) 0.4970(4) 0.22870(19) 0.0782(16) Uani 1 1 d . U . . .
H4 H -0.166490 0.514429 0.239682 0.094 Uiso 1 1 calc R . . . .
C5 C -0.0360(7) 0.4299(4) 0.23794(17) 0.0665(15) Uani 1 1 d . U . . .
H5 H -0.084042 0.402146 0.255516 0.080 Uiso 1 1 calc R . . . .
C6 C 0.0839(6) 0.4013(3) 0.22193(15) 0.0473(12) Uani 1 1 d . U . . .
C7 C 0.1390(6) 0.3286(3) 0.23272(15) 0.0479(12) Uani 1 1 d . U . . .
C8 C 0.1384(7) 0.3054(3) 0.26948(16) 0.0619(15) Uani 1 1 d . U . . .
H8 H 0.098839 0.335332 0.287647 0.074 Uiso 1 1 calc R . . . .
C9 C 0.1953(8) 0.2389(4) 0.27963(18) 0.0730(16) Uani 1 1 d . U . . .
H9 H 0.192054 0.223748 0.304366 0.088 Uiso 1 1 calc R . . . .
C10 C 0.2555(8) 0.1958(4) 0.25368(18) 0.0729(16) Uani 1 1 d . U . . .
H10 H 0.297487 0.152106 0.261015 0.087 Uiso 1 1 calc R . . . .
C11 C 0.2564(7) 0.2150(3) 0.21661(16) 0.0587(14) Uani 1 1 d . U . . .
H11 H 0.295372 0.184152 0.198742 0.070 Uiso 1 1 calc R . . . .
C12 C 0.1975(6) 0.2816(3) 0.20675(15) 0.0457(12) Uani 1 1 d . U . . .
C13 C 0.4757(7) 0.1754(4) 0.11938(17) 0.0654(15) Uani 1 1 d . U . . .
H13 H 0.398209 0.181935 0.134671 0.078 Uiso 1 1 calc R . . . .
C14 C 0.6303(7) 0.1253(4) 0.08627(19) 0.0701(16) Uani 1 1 d . U . . .
H14 H 0.683104 0.089603 0.074227 0.084 Uiso 1 1 calc R . . . .
C15 C 0.6532(7) 0.1979(3) 0.08413(17) 0.0599(14) Uani 1 1 d . U . . .
H15 H 0.722729 0.220924 0.070321 0.072 Uiso 1 1 calc R . . . .
C16 C 0.7537(6) 0.3753(3) 0.13422(16) 0.0539(13) Uani 1 1 d . U . . .
H16 H 0.746056 0.357564 0.158431 0.065 Uiso 1 1 calc R . . . .
C17 C 0.8561(7) 0.4170(4) 0.12061(17) 0.0624(14) Uani 1 1 d . U . . .
H17 H 0.932857 0.432878 0.134293 0.075 Uiso 1 1 calc R . . . .
C18 C 0.7167(6) 0.4007(3) 0.07574(16) 0.0463(13) Uani 1 1 d . U . . .
H18 H 0.675969 0.402468 0.052222 0.056 Uiso 1 1 calc R . . . .
C19 C 0.3568(6) 0.4733(3) 0.02482(15) 0.0558(14) Uani 1 1 d . U . . .
H19 H 0.445347 0.453117 0.022026 0.067 Uiso 1 1 calc R . . . .
C20 C 0.1798(7) 0.5410(4) 0.01908(18) 0.0697(15) Uani 1 1 d . U . . .
H20 H 0.121982 0.578554 0.010700 0.084 Uiso 1 1 calc R . . . .
C21 C 0.1417(6) 0.4902(3) 0.04380(17) 0.0619(14) Uani 1 1 d . U . . .
H21 H 0.055867 0.486241 0.055778 0.074 Uiso 1 1 calc R . . . .
N6 N 0.162(2) 0.3077(14) 0.0536(5) 0.0468(16) Uani 0.476(12) 1 d D U P A 1
N7 N -0.0185(14) 0.2321(8) 0.0463(4) 0.0556(19) Uani 0.476(12) 1 d D U P A 1
C22 C 0.1827(14) 0.2652(9) 0.0221(4) 0.0531(18) Uani 0.476(12) 1 d D U P A 1
H22 H 0.262072 0.264980 0.007178 0.064 Uiso 0.476(12) 1 calc R . P A 1
C23 C 0.0685(14) 0.2245(9) 0.0169(4) 0.0557(18) Uani 0.476(12) 1 d D U P A 1
H23 H 0.051290 0.195328 -0.003829 0.067 Uiso 0.476(12) 1 calc R . P A 1
C24 C 0.0477(15) 0.2744(8) 0.0689(4) 0.0512(18) Uani 0.476(12) 1 d D U P A 1
H24 H 0.020183 0.281653 0.093467 0.061 Uiso 0.476(12) 1 calc R . P A 1
N6A N 0.1557(19) 0.3148(13) 0.0517(5) 0.0466(16) Uani 0.524(12) 1 d D U P A 2
N7A N -0.0371(12) 0.2514(7) 0.0372(3) 0.0559(18) Uani 0.524(12) 1 d D U P A 2
C22A C 0.1503(12) 0.3028(8) 0.0138(3) 0.0530(18) Uani 0.524(12) 1 d D U P A 2
H22A H 0.210999 0.321808 -0.003990 0.064 Uiso 0.524(12) 1 calc R . P A 2
C23A C 0.0420(13) 0.2588(8) 0.0075(4) 0.0566(18) Uani 0.524(12) 1 d D U P A 2
H23A H 0.024344 0.236022 -0.015224 0.068 Uiso 0.524(12) 1 calc R . P A 2
C24A C 0.0263(14) 0.2909(8) 0.0618(4) 0.0511(18) Uani 0.524(12) 1 d D U P A 2
H24A H -0.013401 0.302315 0.084742 0.061 Uiso 0.524(12) 1 calc R . P A 2
O3 O 0.1423(9) 0.1266(5) 0.1438(3) 0.126(2) Uani 0.762(10) 1 d D U P B 1
C25 C 0.1259(14) 0.0922(8) 0.1102(4) 0.128(3) Uani 0.762(10) 1 d D U P B 1
H25A H 0.205702 0.061033 0.104945 0.153 Uiso 0.762(10) 1 calc R . P B 1
H25B H 0.117203 0.128008 0.090326 0.153 Uiso 0.762(10) 1 calc R . P B 1
C26 C -0.0020(16) 0.0479(9) 0.1130(4) 0.133(3) Uani 0.762(10) 1 d D U P B 1
H26A H -0.066123 0.060445 0.093069 0.159 Uiso 0.762(10) 1 calc R . P B 1
H26B H 0.020220 -0.003963 0.111132 0.159 Uiso 0.762(10) 1 calc R . P B 1
C27 C -0.0648(17) 0.0640(9) 0.1492(4) 0.136(3) Uani 0.762(10) 1 d D U P B 1
H27A H -0.159277 0.082151 0.146110 0.163 Uiso 0.762(10) 1 calc R . P B 1
H27B H -0.067528 0.020187 0.164559 0.163 Uiso 0.762(10) 1 calc R . P B 1
C28 C 0.0201(15) 0.1178(9) 0.1657(4) 0.133(3) Uani 0.762(10) 1 d D U P B 1
H28A H 0.045265 0.102956 0.190808 0.160 Uiso 0.762(10) 1 calc R . P B 1
H28B H -0.030116 0.163934 0.167193 0.160 Uiso 0.762(10) 1 calc R . P B 1
O3A O -0.035(3) 0.1600(15) 0.1470(8) 0.133(3) Uani 0.238(10) 1 d D U P B 2
C25A C 0.087(4) 0.145(2) 0.1293(13) 0.130(3) Uani 0.238(10) 1 d D U P B 2
H25C H 0.160602 0.131344 0.146726 0.156 Uiso 0.238(10) 1 calc R . P B 2
H25D H 0.118635 0.185449 0.113989 0.156 Uiso 0.238(10) 1 calc R . P B 2
C26A C 0.042(5) 0.082(2) 0.1066(10) 0.131(3) Uani 0.238(10) 1 d D U P B 2
H26C H -0.012915 0.097418 0.085350 0.157 Uiso 0.238(10) 1 calc R . P B 2
H26D H 0.121588 0.053395 0.097789 0.157 Uiso 0.238(10) 1 calc R . P B 2
C27A C -0.042(5) 0.0395(17) 0.1332(14) 0.133(3) Uani 0.238(10) 1 d D U P B 2
H27C H -0.116295 0.013242 0.120438 0.160 Uiso 0.238(10) 1 calc R . P B 2
H27D H 0.015173 0.004322 0.146521 0.160 Uiso 0.238(10) 1 calc R . P B 2
C28A C -0.100(5) 0.093(2) 0.1587(12) 0.134(3) Uani 0.238(10) 1 d D U P B 2
H28C H -0.200705 0.096004 0.156318 0.161 Uiso 0.238(10) 1 calc R . P B 2
H28D H -0.076138 0.081615 0.184264 0.161 Uiso 0.238(10) 1 calc R . P B 2

loop_
_atom_site_aniso_label
_atom_site_aniso_U_11
_atom_site_aniso_U_22
_atom_site_aniso_U_33
_atom_site_aniso_U_23
_atom_site_aniso_U_13
_atom_site_aniso_U_12
P1 0.0284(8) 0.0426(9) 0.0311(7) 0.0026(6) 0.0010(6) -0.0025(6)
P2 0.0294(8) 0.0474(9) 0.0252(7) 0.0022(6) -0.0004(6) -0.0059(7)
P3 0.0343(9) 0.0418(9) 0.0255(7) 0.0011(6) 0.0021(6) -0.0051(7)
O1 0.0325(19) 0.0424(19) 0.0321(18) -0.0070(15) 0.0023(14) -0.0091(16)
O2 0.048(2) 0.0426(19) 0.0245(17) 0.0002(15) 0.0036(14) -0.0131(17)
N1 0.028(2) 0.049(2) 0.026(2) 0.0013(18) 0.0046(16) -0.0012(18)
N2 0.033(2) 0.048(2) 0.0243(19) 0.0014(18) 0.0002(16) 0.0017(19)
N3 0.033(2) 0.049(2) 0.0235(19) -0.0004(18) 0.0022(16) -0.0014(18)
N4 0.029(2) 0.050(2) 0.036(2) 0.0050(18) -0.0007(16) -0.0072(19)
N5 0.047(3) 0.072(3) 0.062(3) 0.006(2) 0.005(2) -0.016(2)
N8 0.043(2) 0.039(2) 0.053(2) 0.0029(19) 0.0083(18) 0.0008(19)
N9 0.087(3) 0.056(3) 0.093(3) 0.004(3) 0.015(3) 0.002(3)
N10 0.028(2) 0.056(2) 0.040(2) 0.0189(19) 0.0043(17) 0.0012(19)
N11 0.047(3) 0.085(3) 0.071(3) 0.043(2) 0.012(2) 0.010(3)
C0AA 0.072(3) 0.069(3) 0.077(3) 0.005(3) 0.019(3) 0.013(3)
C1 0.038(2) 0.048(3) 0.036(2) -0.009(2) 0.003(2) -0.003(2)
C2 0.055(3) 0.055(3) 0.055(3) -0.001(3) 0.015(2) 0.001(3)
C4 0.073(3) 0.082(4) 0.079(3) 0.000(3) 0.030(3) 0.013(3)
C5 0.064(3) 0.076(3) 0.060(3) 0.001(3) 0.028(3) 0.002(3)
C6 0.045(3) 0.060(3) 0.037(2) -0.007(2) 0.011(2) -0.004(2)
C7 0.056(3) 0.056(3) 0.033(2) -0.001(2) 0.010(2) -0.012(2)
C8 0.082(4) 0.065(3) 0.039(3) 0.002(3) 0.009(3) -0.013(3)
C9 0.101(4) 0.075(3) 0.043(3) 0.013(3) 0.003(3) -0.013(3)
C10 0.099(4) 0.065(3) 0.055(3) 0.015(3) -0.001(3) -0.005(3)
C11 0.077(3) 0.055(3) 0.044(3) 0.007(3) 0.006(3) -0.007(3)
C12 0.055(3) 0.049(3) 0.033(2) 0.006(2) 0.004(2) -0.013(2)
C13 0.068(3) 0.049(3) 0.079(3) 0.005(3) 0.020(3) 0.002(3)
C14 0.074(4) 0.054(3) 0.083(3) -0.001(3) 0.012(3) 0.015(3)
C15 0.060(3) 0.049(3) 0.071(3) 0.005(3) 0.013(3) 0.007(3)
C16 0.043(3) 0.078(3) 0.041(3) 0.002(3) -0.006(2) -0.012(3)
C17 0.045(3) 0.083(3) 0.059(3) -0.006(3) -0.003(3) -0.017(3)
C18 0.036(3) 0.059(3) 0.044(3) 0.010(2) 0.003(2) -0.008(2)
C19 0.036(3) 0.074(3) 0.058(3) 0.031(3) 0.009(2) 0.008(3)
C20 0.047(3) 0.084(3) 0.078(3) 0.038(3) 0.009(3) 0.016(3)
C21 0.042(3) 0.076(3) 0.067(3) 0.031(3) 0.010(3) 0.013(3)
N6 0.041(3) 0.063(3) 0.036(3) -0.007(2) -0.002(2) -0.012(3)
N7 0.049(3) 0.070(4) 0.048(3) -0.003(3) -0.007(3) -0.015(3)
C22 0.048(3) 0.069(4) 0.041(3) -0.008(3) -0.003(3) -0.013(3)
C23 0.051(3) 0.070(4) 0.046(3) -0.007(3) -0.008(3) -0.015(3)
C24 0.044(3) 0.067(4) 0.043(3) -0.005(3) -0.003(3) -0.012(3)
N6A 0.041(3) 0.063(3) 0.036(2) -0.007(2) -0.002(2) -0.012(3)
N7A 0.049(3) 0.071(4) 0.048(3) -0.005(3) -0.008(3) -0.015(3)
C22A 0.050(3) 0.069(4) 0.041(3) -0.006(3) -0.005(3) -0.013(3)
C23A 0.052(3) 0.072(4) 0.046(3) -0.006(3) -0.007(3) -0.015(3)
C24A 0.044(3) 0.067(4) 0.043(3) -0.006(3) -0.003(3) -0.012(3)
O3 0.097(5) 0.154(5) 0.128(6) -0.058(4) 0.006(4) -0.023(4)
C25 0.100(5) 0.154(6) 0.129(6) -0.057(4) 0.003(4) -0.023(4)
C26 0.104(5) 0.159(6) 0.135(6) -0.057(5) 0.007(4) -0.024(4)
C27 0.107(5) 0.162(6) 0.138(6) -0.053(5) 0.007(4) -0.025(5)
C28 0.103(5) 0.162(6) 0.135(6) -0.054(4) 0.005(4) -0.024(4)
O3A 0.104(6) 0.160(6) 0.136(6) -0.052(5) 0.006(5) -0.023(5)
C25A 0.102(5) 0.158(6) 0.132(6) -0.055(4) 0.006(4) -0.023(5)
C26A 0.103(6) 0.158(6) 0.133(6) -0.056(5) 0.007(4) -0.024(5)
C27A 0.105(6) 0.160(6) 0.135(6) -0.055(5) 0.007(4) -0.024(5)
C28A 0.105(6) 0.161(6) 0.136(6) -0.054(5) 0.006(4) -0.024(5)

loop_
_atom_type_symbol
_atom_type_description
_atom_type_scat_dispersion_real
_atom_type_scat_dispersion_imag
_atom_type_scat_source
C C 0.0033 0.0016 'International Tables Vol C Tables 4.2.6.8 and 6.1.1.4'
H H 0.0000 0.0000 'International Tables Vol C Tables 4.2.6.8 and 6.1.1.4'
N N 0.0061 0.0033 'International Tables Vol C Tables 4.2.6.8 and 6.1.1.4'
O O 0.0106 0.0060 'International Tables Vol C Tables 4.2.6.8 and 6.1.1.4'
P P 0.1023 0.0942 'International Tables Vol C Tables 4.2.6.8 and 6.1.1.4'

loop_
_geom_angle_atom_site_label_1
_geom_angle_atom_site_label_2
_geom_angle_atom_site_label_3
_geom_angle
_geom_angle_site_symmetry_1
_geom_angle_site_symmetry_3
N1 P1 N4 107.0(2) . .
N1 P1 N8 110.5(2) . .
N2 P1 N1 119.1(2) . .
N2 P1 N4 110.4(2) . .
N2 P1 N8 106.4(2) . .
N8 P1 N4 102.1(2) . .
N1 P2 N10 106.6(2) . .
N1 P2 N6 108.6(9) . .
N1 P2 N6A 112.3(8) . .
N3 P2 N1 118.6(2) . .
N3 P2 N10 111.0(2) . .
N3 P2 N6 106.0(6) . .
N3 P2 N6A 106.7(5) . .
N10 P2 N6 105.4(10) . .
N6A P2 N10 100.2(9) . .
O1 P3 O2 102.85(18) . .
O1 P3 N2 106.3(2) . .
O2 P3 N2 111.5(2) . .
N3 P3 O1 112.0(2) . .
N3 P3 O2 106.0(2) . .
N3 P3 N2 117.3(2) . .
C1 O1 P3 119.3(3) . .
C12 O2 P3 120.8(3) . .
P2 N1 P1 120.4(2) . .
P1 N2 P3 121.4(2) . .
P3 N3 P2 122.3(3) . .
C16 N4 P1 126.7(4) . .
C18 N4 P1 128.5(4) . .
C18 N4 C16 104.6(5) . .
C18 N5 C17 105.0(5) . .
C13 N8 P1 124.4(4) . .
C13 N8 C15 103.8(5) . .
C15 N8 P1 129.6(4) . .
C13 N9 C14 105.6(6) . .
C19 N10 P2 127.9(4) . .
C19 N10 C21 104.9(4) . .
C21 N10 P2 127.1(4) . .
C19 N11 C20 104.6(5) . .
C2 C0AA H0AA 120.2 . .
C4 C0AA H0AA 120.2 . .
C4 C0AA C2 119.6(6) . .
C2 C1 O1 117.7(5) . .
C2 C1 C6 122.4(5) . .
C6 C1 O1 119.7(5) . .
C0AA C2 H2 120.5 . .
C1 C2 C0AA 119.0(6) . .
C1 C2 H2 120.5 . .
C0AA C4 H4 119.7 . .
C5 C4 C0AA 120.6(7) . .
C5 C4 H4 119.7 . .
C4 C5 H5 119.1 . .
C4 C5 C6 121.8(6) . .
C6 C5 H5 119.1 . .
C1 C6 C7 121.7(5) . .
C5 C6 C1 116.6(6) . .
C5 C6 C7 121.6(5) . .
C8 C7 C6 121.4(5) . .
C12 C7 C6 121.5(5) . .
C12 C7 C8 117.0(6) . .
C7 C8 H8 119.4 . .
C9 C8 C7 121.2(6) . .
C9 C8 H8 119.4 . .
C8 C9 H9 120.0 . .
C10 C9 C8 119.9(6) . .
C10 C9 H9 120.0 . .
C9 C10 H10 119.2 . .
C9 C10 C11 121.6(7) . .
C11 C10 H10 119.2 . .
C10 C11 H11 121.1 . .
C10 C11 C12 117.8(6) . .
C12 C11 H11 121.1 . .
C7 C12 O2 119.4(5) . .
C11 C12 O2 118.0(5) . .
C11 C12 C7 122.4(5) . .
N8 C13 H13 123.4 . .
N9 C13 N8 113.1(6) . .
N9 C13 H13 123.4 . .
N9 C14 H14 125.0 . .
C15 C14 N9 110.1(6) . .
C15 C14 H14 125.0 . .
N8 C15 H15 126.3 . .
C14 C15 N8 107.4(6) . .
C14 C15 H15 126.3 . .
N4 C16 H16 126.8 . .
C17 C16 N4 106.5(5) . .
C17 C16 H16 126.8 . .
N5 C17 H17 124.4 . .
C16 C17 N5 111.2(5) . .
C16 C17 H17 124.4 . .
N4 C18 H18 123.6 . .
N5 C18 N4 112.8(5) . .
N5 C18 H18 123.6 . .
N10 C19 H19 123.4 . .
N11 C19 N10 113.1(5) . .
N11 C19 H19 123.4 . .
N11 C20 H20 124.3 . .
C21 C20 N11 111.5(6) . .
C21 C20 H20 124.3 . .
N10 C21 H21 127.1 . .
C20 C21 N10 105.8(5) . .
C20 C21 H21 127.1 . .
C22 N6 P2 130.5(11) . .
C24 N6 P2 126.8(11) . .
C24 N6 C22 101.2(10) . .
C24 N7 C23 104.4(10) . .
N6 C22 H22 126.0 . .
C23 C22 N6 107.9(10) . .
C23 C22 H22 126.0 . .
N7 C23 H23 125.0 . .
C22 C23 N7 109.9(10) . .
C22 C23 H23 125.0 . .
N6 C24 H24 123.0 . .
N7 C24 N6 114.1(11) . .
N7 C24 H24 123.0 . .
C22A N6A P2 126.7(10) . .
C24A N6A P2 130.0(10) . .
C24A N6A C22A 100.3(9) . .
C24A N7A C23A 103.1(10) . .
N6A C22A H22A 126.5 . .
C23A C22A N6A 107.0(9) . .
C23A C22A H22A 126.5 . .
N7A C23A C22A 111.9(10) . .
N7A C23A H23A 124.1 . .
C22A C23A H23A 124.1 . .
N6A C24A H24A 122.5 . .
N7A C24A N6A 115.1(10) . .
N7A C24A H24A 122.5 . .
C25 O3 C28 110.0(10) . .
O3 C25 H25A 110.4 . .
O3 C25 H25B 110.4 . .
O3 C25 C26 106.7(11) . .
H25A C25 H25B 108.6 . .
C26 C25 H25A 110.4 . .
C26 C25 H25B 110.4 . .
C25 C26 H26A 110.3 . .
C25 C26 H26B 110.3 . .
H26A C26 H26B 108.6 . .
C27 C26 C25 107.0(11) . .
C27 C26 H26A 110.3 . .
C27 C26 H26B 110.3 . .
C26 C27 H27A 110.5 . .
C26 C27 H27B 110.5 . .
H27A C27 H27B 108.7 . .
C28 C27 C26 106.1(13) . .
C28 C27 H27A 110.5 . .
C28 C27 H27B 110.5 . .
O3 C28 H28A 109.9 . .
O3 C28 H28B 109.9 . .
C27 C28 O3 108.8(11) . .
C27 C28 H28A 109.9 . .
C27 C28 H28B 109.9 . .
H28A C28 H28B 108.3 . .
C25A O3A C28A 110(2) . .
O3A C25A H25C 111.9 . .
O3A C25A H25D 111.9 . .
O3A C25A C26A 99(2) . .
H25C C25A H25D 109.6 . .
C26A C25A H25C 111.9 . .
C26A C25A H25D 111.9 . .
C25A C26A H26C 111.4 . .
C25A C26A H26D 111.4 . .
H26C C26A H26D 109.2 . .
C27A C26A C25A 102(2) . .
C27A C26A H26C 111.4 . .
C27A C26A H26D 111.4 . .
C26A C27A H27C 110.6 . .
C26A C27A H27D 110.6 . .
H27C C27A H27D 108.8 . .
C28A C27A C26A 105(2) . .
C28A C27A H27C 110.6 . .
C28A C27A H27D 110.6 . .
O3A C28A C27A 103.1(19) . .
O3A C28A H28C 111.1 . .
O3A C28A H28D 111.1 . .
C27A C28A H28C 111.1 . .
C27A C28A H28D 111.1 . .
H28C C28A H28D 109.1 . .

loop_
_geom_bond_atom_site_label_1
_geom_bond_atom_site_label_2
_geom_bond_distance
_geom_bond_site_symmetry_2
P1 N1 1.579(4) .
P1 N2 1.569(4) .
P1 N4 1.675(4) .
P1 N8 1.673(5) .
P2 N1 1.575(4) .
P2 N3 1.569(4) .
P2 N10 1.665(4) .
P2 N6 1.676(10) .
P2 N6A 1.664(9) .
P3 O1 1.580(3) .
P3 O2 1.583(3) .
P3 N2 1.584(4) .
P3 N3 1.563(4) .
O1 C1 1.409(6) .
O2 C12 1.397(6) .
N4 C16 1.392(6) .
N4 C18 1.361(6) .
N5 C17 1.360(7) .
N5 C18 1.304(7) .
N8 C13 1.362(7) .
N8 C15 1.381(7) .
N9 C13 1.296(7) .
N9 C14 1.349(8) .
N10 C19 1.376(6) .
N10 C21 1.388(7) .
N11 C19 1.281(7) .
N11 C20 1.380(7) .
C0AA H0AA 0.9300 .
C0AA C2 1.385(8) .
C0AA C4 1.370(8) .
C1 C2 1.361(7) .
C1 C6 1.389(7) .
C2 H2 0.9300 .
C4 H4 0.9300 .
C4 C5 1.352(8) .
C5 H5 0.9300 .
C5 C6 1.386(8) .
C6 C7 1.477(8) .
C7 C8 1.385(7) .
C7 C12 1.385(7) .
C8 H8 0.9300 .
C8 C9 1.378(8) .
C9 H9 0.9300 .
C9 C10 1.348(8) .
C10 H10 0.9300 .
C10 C11 1.375(7) .
C11 H11 0.9300 .
C11 C12 1.384(8) .
C13 H13 0.9300 .
C14 H14 0.9300 .
C14 C15 1.343(8) .
C15 H15 0.9300 .
C16 H16 0.9300 .
C16 C17 1.333(8) .
C17 H17 0.9300 .
C18 H18 0.9300 .
C19 H19 0.9300 .
C20 H20 0.9300 .
C20 C21 1.333(8) .
C21 H21 0.9300 .
N6 C22 1.383(14) .
N6 C24 1.368(12) .
N7 C23 1.350(13) .
N7 C24 1.285(11) .
C22 H22 0.9300 .
C22 C23 1.334(12) .
C23 H23 0.9300 .
C24 H24 0.9300 .
N6A C22A 1.377(13) .
N6A C24A 1.362(11) .
N7A C23A 1.316(11) .
N7A C24A 1.290(11) .
C22A H22A 0.9300 .
C22A C23A 1.330(11) .
C23A H23A 0.9300 .
C24A H24A 0.9300 .
O3 C25 1.370(13) .
O3 C28 1.418(14) .
C25 H25A 0.9700 .
C25 H25B 0.9700 .
C25 C26 1.470(16) .
C26 H26A 0.9700 .
C26 H26B 0.9700 .
C26 C27 1.462(14) .
C27 H27A 0.9700 .
C27 H27B 0.9700 .
C27 C28 1.405(17) .
C28 H28A 0.9700 .
C28 H28B 0.9700 .
O3A C25A 1.37(2) .
O3A C28A 1.43(2) .
C25A H25C 0.9700 .
C25A H25D 0.9700 .
C25A C26A 1.47(2) .
C26A H26C 0.9700 .
C26A H26D 0.9700 .
C26A C27A 1.47(2) .
C27A H27C 0.9700 .
C27A H27D 0.9700 .
C27A C28A 1.45(2) .
C28A H28C 0.9700 .
C28A H28D 0.9700 .

loop_
_geom_torsion_atom_site_label_1
_geom_torsion_atom_site_label_2
_geom_torsion_atom_site_label_3
_geom_torsion_atom_site_label_4
_geom_torsion
_geom_torsion_site_symmetry_1
_geom_torsion_site_symmetry_2
_geom_torsion_site_symmetry_3
_geom_torsion_site_symmetry_4
P1 N4 C16 C17 -175.0(4) . . . .
P1 N4 C18 N5 174.6(4) . . . .
P1 N8 C13 N9 166.2(5) . . . .
P1 N8 C15 C14 -164.7(5) . . . .
P2 N10 C19 N11 178.2(4) . . . .
P2 N10 C21 C20 -177.4(4) . . . .
P2 N6 C22 C23 180(2) . . . .
P2 N6 C24 N7 176.6(19) . . . .
P2 N6A C22A C23A -176.8(18) . . . .
P2 N6A C24A N7A 177.0(18) . . . .
P3 O1 C1 C2 -109.9(5) . . . .
P3 O1 C1 C6 74.5(6) . . . .
P3 O2 C12 C7 76.5(6) . . . .
P3 O2 C12 C11 -109.4(5) . . . .
O1 P3 O2 C12 -41.3(4) . . . .
O1 P3 N2 P1 -134.9(3) . . . .
O1 P3 N3 P2 133.7(3) . . . .
O1 C1 C2 C0AA -175.7(5) . . . .
O1 C1 C6 C5 175.4(5) . . . .
O1 C1 C6 C7 -2.6(8) . . . .
O2 P3 O1 C1 -48.9(4) . . . .
O2 P3 N2 P1 113.8(3) . . . .
O2 P3 N3 P2 -114.9(3) . . . .
N1 P1 N2 P3 5.8(4) . . . .
N1 P1 N4 C16 163.7(5) . . . .
N1 P1 N4 C18 -9.8(5) . . . .
N1 P1 N8 C13 -89.1(5) . . . .
N1 P1 N8 C15 70.9(6) . . . .
N1 P2 N3 P3 -9.1(4) . . . .
N1 P2 N10 C19 6.5(5) . . . .
N1 P2 N10 C21 -176.0(5) . . . .
N1 P2 N6 C22 -37(3) . . . .
N1 P2 N6 C24 126(2) . . . .
N1 P2 N6A C22A -65(2) . . . .
N1 P2 N6A C24A 138(2) . . . .
N2 P1 N1 P2 -4.3(4) . . . .
N2 P1 N4 C16 32.7(5) . . . .
N2 P1 N4 C18 -140.8(5) . . . .
N2 P1 N8 C13 41.5(5) . . . .
N2 P1 N8 C15 -158.5(5) . . . .
N2 P3 O1 C1 -166.2(4) . . . .
N2 P3 O2 C12 72.1(4) . . . .
N2 P3 N3 P2 10.4(4) . . . .
N3 P2 N1 P1 5.8(4) . . . .
N3 P2 N10 C19 136.9(5) . . . .
N3 P2 N10 C21 -45.6(5) . . . .
N3 P2 N6 C22 -165(2) . . . .
N3 P2 N6 C24 -2(3) . . . .
N3 P2 N6A C22A 163(2) . . . .
N3 P2 N6A C24A 7(3) . . . .
N3 P3 O1 C1 64.5(4) . . . .
N3 P3 O2 C12 -159.1(4) . . . .
N3 P3 N2 P1 -8.7(4) . . . .
N4 P1 N1 P2 -130.3(3) . . . .
N4 P1 N2 P3 130.2(3) . . . .
N4 P1 N8 C13 157.3(5) . . . .
N4 P1 N8 C15 -42.7(6) . . . .
N4 C16 C17 N5 0.3(7) . . . .
N8 P1 N1 P2 119.3(3) . . . .
N8 P1 N2 P3 -119.7(3) . . . .
N8 P1 N4 C16 -80.2(5) . . . .
N8 P1 N4 C18 106.3(5) . . . .
N9 C14 C15 N8 0.9(8) . . . .
N10 P2 N1 P1 131.8(3) . . . .
N10 P2 N3 P3 -132.9(3) . . . .
N10 P2 N6 C22 77(3) . . . .
N10 P2 N6 C24 -120(2) . . . .
N10 P2 N6A C22A 47(2) . . . .
N10 P2 N6A C24A -109(2) . . . .
N11 C20 C21 N10 -1.1(8) . . . .
C0AA C4 C5 C6 -0.9(11) . . . .
C1 C6 C7 C8 138.1(6) . . . .
C1 C6 C7 C12 -39.9(8) . . . .
C2 C0AA C4 C5 0.7(11) . . . .
C2 C1 C6 C5 0.1(9) . . . .
C2 C1 C6 C7 -178.0(5) . . . .
C4 C0AA C2 C1 -0.1(10) . . . .
C4 C5 C6 C1 0.5(10) . . . .
C4 C5 C6 C7 178.6(6) . . . .
C5 C6 C7 C8 -39.9(9) . . . .
C5 C6 C7 C12 142.1(6) . . . .
C6 C1 C2 C0AA -0.3(9) . . . .
C6 C7 C8 C9 -177.2(6) . . . .
C6 C7 C12 O2 -9.7(8) . . . .
C6 C7 C12 C11 176.4(5) . . . .
C7 C8 C9 C10 1.4(10) . . . .
C8 C7 C12 O2 172.2(5) . . . .
C8 C7 C12 C11 -1.6(9) . . . .
C8 C9 C10 C11 -3.0(11) . . . .
C9 C10 C11 C12 2.2(10) . . . .
C10 C11 C12 O2 -173.8(5) . . . .
C10 C11 C12 C7 0.1(9) . . . .
C12 C7 C8 C9 0.9(9) . . . .
C13 N8 C15 C14 -1.7(7) . . . .
C13 N9 C14 C15 0.3(8) . . . .
C14 N9 C13 N8 -1.5(8) . . . .
C15 N8 C13 N9 2.0(7) . . . .
C16 N4 C18 N5 0.0(6) . . . .
C17 N5 C18 N4 0.2(7) . . . .
C18 N4 C16 C17 -0.2(6) . . . .
C18 N5 C17 C16 -0.3(7) . . . .
C19 N10 C21 C20 0.5(7) . . . .
C19 N11 C20 C21 1.3(8) . . . .
C20 N11 C19 N10 -0.9(7) . . . .
C21 N10 C19 N11 0.2(7) . . . .
N6 P2 N1 P1 -115.1(9) . . . .
N6 P2 N3 P3 113.2(12) . . . .
N6 P2 N10 C19 -108.8(9) . . . .
N6 P2 N10 C21 68.7(9) . . . .
N6 C22 C23 N7 -8(2) . . . .
C22 N6 C24 N7 -16(2) . . . .
C23 N7 C24 N6 12(2) . . . .
C24 N6 C22 C23 14(2) . . . .
C24 N7 C23 C22 -2.5(16) . . . .
N6A P2 N1 P1 -119.4(9) . . . .
N6A P2 N3 P3 118.8(11) . . . .
N6A P2 N10 C19 -110.6(8) . . . .
N6A P2 N10 C21 66.9(8) . . . .
N6A C22A C23A N7A 10.8(18) . . . .
C22A N6A C24A N7A 16(2) . . . .
C23A N7A C24A N6A -10.1(19) . . . .
C24A N6A C22A C23A -15(2) . . . .
C24A N7A C23A C22A -0.8(15) . . . .
O3 C25 C26 C27 4.9(18) . . . .
C25 O3 C28 C27 12.5(18) . . . .
C25 C26 C27 C28 3(2) . . . .
C26 C27 C28 O3 -9(2) . . . .
C28 O3 C25 C26 -10.5(17) . . . .
O3A C25A C26A C27A -43(4) . . . .
C25A O3A C28A C27A -24(5) . . . .
C25A C26A C27A C28A 30(5) . . . .
C26A C27A C28A O3A -5(5) . . . .
C28A O3A C25A C26A 43(4) . . . .
